data_4314724
loop_
_publ_author_name
'Jamie S. Ritch'
'Tristram Chivers'
'Kibriya Ahmad'
'Mohammad Afzaal'
'Paul O'Brien'

_publ_contact_author_address
;
Department of Chemistry
University of Calgary
2500 University Drive NW
Calgary AB  T2N 1N4
Canada
;
_publ_contact_author_name 'Prof. Tristram Chivers'
_publ_section_title
;
 Synthesis, Structures, and Multinuclear NMR Spectra of Tin(II) and
 Lead(II) Complexes of Tellurium-Containing Imidodiphosphinate Ligands:
 Preparation of Two Morphologies of Phase-Pure PbTe from a Single-Source
 Precursor
;
_journal_name_full 'Inorganic Chemistry'
_journal_page_first 1198
_journal_page_last 1205
_journal_paper_doi 10.1021/ic9021728
_journal_volume 49
_journal_year 2010
_chemical_formula_moiety 'C24 H56 N2 P4 Pb Se2 Te2'
_chemical_formula_sum 'C24 H56 N2 P4 Pb Se2 Te2'
_chemical_formula_weight 1116.90
_chemical_name_systematic
; 
 ? 
;
_space_group_IT_number 15
_symmetry_cell_setting monoclinic
_symmetry_space_group_name_Hall '-C 2yc'
_symmetry_space_group_name_H-M 'C 1 2/c 1'
_atom_sites_solution_hydrogens geom
_atom_sites_solution_primary direct
_atom_sites_solution_secondary difmap
_audit_creation_method SHELXL-97
_cell_angle_alpha 90.00
_cell_angle_beta 120.15(3)
_cell_angle_gamma 90.00
_cell_formula_units_Z 8
_cell_length_a 34.625(7)
_cell_length_b 9.7284(19)
_cell_length_c 25.834(5)
_cell_measurement_reflns_used 35222
_cell_measurement_temperature 173(2)
_cell_measurement_theta_max 25.03
_cell_measurement_theta_min 2.63
_cell_volume 7525(3)
_computing_cell_refinement 'Nonius DENZO'
_computing_data_collection 'Nonius COLLECT'
_computing_data_reduction 'Nonius DENZO'
_computing_molecular_graphics 'Bruker SHELXTL'
_computing_publication_material 'Bruker SHELXTL'
_computing_structure_refinement 'SHELXL-97 (Sheldrick, 1997)'
_computing_structure_solution 'SHELXS-97 (Sheldrick, 1990)'
_diffrn_ambient_temperature 173(2)
_diffrn_measured_fraction_theta_full 0.992
_diffrn_measured_fraction_theta_max 0.992
_diffrn_measurement_device_type 'Nonius KappaCCD'
_diffrn_measurement_method 'phi\omega scans'
_diffrn_radiation_monochromator graphite
_diffrn_radiation_source 'fine-focus sealed tube'
_diffrn_radiation_type MoK\a
_diffrn_radiation_wavelength 0.71073
_diffrn_reflns_av_R_equivalents 0.0329
_diffrn_reflns_av_sigmaI/netI 0.0529
_diffrn_reflns_limit_h_max 41
_diffrn_reflns_limit_h_min -41
_diffrn_reflns_limit_k_max 11
_diffrn_reflns_limit_k_min -11
_diffrn_reflns_limit_l_max 30
_diffrn_reflns_limit_l_min -30
_diffrn_reflns_number 35222
_diffrn_reflns_theta_full 25.03
_diffrn_reflns_theta_max 25.03
_diffrn_reflns_theta_min 2.63
_exptl_absorpt_coefficient_mu 8.126
_exptl_absorpt_correction_T_max 0.6001
_exptl_absorpt_correction_T_min 0.4422
_exptl_absorpt_correction_type integration
_exptl_absorpt_process_details 'HKL Scalepack (Otwinowski & Minor 1997)'
_exptl_crystal_colour yellow
_exptl_crystal_density_diffrn 1.972
_exptl_crystal_density_method 'not measured'
_exptl_crystal_description block
_exptl_crystal_F_000 4224
_exptl_crystal_size_max 0.12
_exptl_crystal_size_mid 0.08
_exptl_crystal_size_min 0.07
_refine_diff_density_max 2.515
_refine_diff_density_min -4.222
_refine_diff_density_rms 0.309
_refine_ls_extinction_method none
_refine_ls_goodness_of_fit_ref 1.085
_refine_ls_hydrogen_treatment constr
_refine_ls_matrix_type full
_refine_ls_number_parameters 345
_refine_ls_number_reflns 6613
_refine_ls_number_restraints 8
_refine_ls_restrained_S_all 1.103
_refine_ls_R_factor_all 0.0620
_refine_ls_R_factor_gt 0.0595
_refine_ls_shift/su_max 0.000
_refine_ls_shift/su_mean 0.000
_refine_ls_structure_factor_coef Fsqd
_refine_ls_weighting_details 'calc w=1/[\s^2^(Fo^2^)+(0.1046P)^2^+101.5145P] where P=(Fo^2^+2Fc^2^)/3'
_refine_ls_weighting_scheme calc
_refine_ls_wR_factor_gt 0.1606
_refine_ls_wR_factor_ref 0.1638
_reflns_number_gt 6243
_reflns_number_total 6613
_reflns_threshold_expression >2sigma(I)
_cod_data_source_file ic9021728_si_002_6.cif
_cod_data_source_block Compound8
_cod_depositor_comments
;
The following automatic conversions were performed:

'_symmetry_cell_setting' value 'Monoclinic' changed to 'monoclinic'
according to the built-in table from CIF Core dictionary named
'cif_core.dic' version 2.4.1 from 2010-06-29.

Automatic conversion script
Id: cif_fix_values 1646 2011-03-28 12:23:43Z adriana 
;
_cod_original_cell_volume 7524(3)
_cod_database_code 4314724

loop_
_symmetry_equiv_pos_as_xyz
'x, y, z'
'-x, y, -z+1/2'
'x+1/2, y+1/2, z'
'-x+1/2, y+1/2, -z+1/2'
'-x, -y, -z'
'x, -y, z-1/2'
'-x+1/2, -y+1/2, -z'
'x+1/2, -y+1/2, z-1/2'

loop_
_atom_site_label
_atom_site_type_symbol
_atom_site_fract_x
_atom_site_fract_y
_atom_site_fract_z
_atom_site_U_iso_or_equiv
_atom_site_adp_type
_atom_site_occupancy
_atom_site_symmetry_multiplicity
_atom_site_calc_flag
_atom_site_refinement_flags
_atom_site_disorder_assembly
_atom_site_disorder_group
Pb1 Pb 0.069920(10) 0.85455(3) 0.352304(14) 0.02806(15) Uani 1 1 d . . .
Te1 Te 0.04534(6) 0.76177(15) 0.21855(9) 0.0247(4) Uani 0.644(4) 1 d PD A 1
Se1 Se 0.15332(13) 0.9929(5) 0.37200(16) 0.0298(7) Uani 0.644(4) 1 d PD A 1
Se1A Se 0.0462(2) 0.7913(7) 0.2152(3) 0.0298(7) Uani 0.356(4) 1 d PD A 2
Te1A Te 0.15716(15) 0.9791(7) 0.38027(18) 0.0247(4) Uani 0.356(4) 1 d PD A 2
P1 P 0.09654(7) 0.8740(2) 0.19517(10) 0.0224(4) Uani 1 1 d D . .
C1 C 0.0316(4) 1.0259(11) 0.0991(4) 0.042(2) Uani 1 1 d . . .
H1A H 0.0159 1.0439 0.0560 0.063 Uiso 1 1 calc R A .
H1B H 0.0463 1.1104 0.1208 0.063 Uiso 1 1 calc R . .
H1C H 0.0103 0.9950 0.1110 0.063 Uiso 1 1 calc R . .
C2 C 0.0670(3) 0.9138(9) 0.1143(4) 0.0317(19) Uani 1 1 d . A .
H2A H 0.0895 0.9511 0.1046 0.038 Uiso 1 1 calc R . .
C3 C 0.0462(4) 0.7875(12) 0.0755(5) 0.055(3) Uani 1 1 d . . .
H3A H 0.0288 0.8152 0.0334 0.082 Uiso 1 1 calc R A .
H3B H 0.0265 0.7421 0.0873 0.082 Uiso 1 1 calc R . .
H3C H 0.0698 0.7238 0.0808 0.082 Uiso 1 1 calc R . .
C4 C 0.1669(3) 0.7020(12) 0.2712(5) 0.042(2) Uani 1 1 d . . .
H4A H 0.1855 0.6228 0.2745 0.063 Uiso 1 1 calc R A .
H4B H 0.1479 0.6782 0.2880 0.063 Uiso 1 1 calc R . .
H4C H 0.1861 0.7798 0.2933 0.063 Uiso 1 1 calc R . .
C5 C 0.1374(3) 0.7414(9) 0.2049(5) 0.032(2) Uani 1 1 d . A .
H5A H 0.1206 0.6576 0.1825 0.039 Uiso 1 1 calc R . .
C6 C 0.1665(4) 0.7886(12) 0.1791(5) 0.046(3) Uani 1 1 d . . .
H6A H 0.1867 0.7139 0.1825 0.069 Uiso 1 1 calc R A .
H6B H 0.1841 0.8689 0.2014 0.069 Uiso 1 1 calc R . .
H6C H 0.1474 0.8131 0.1368 0.069 Uiso 1 1 calc R . .
N1 N 0.1216(3) 1.0138(8) 0.2281(3) 0.0273(15) Uani 1 1 d . A .
P2 P 0.13775(7) 1.0967(2) 0.28809(9) 0.0216(4) Uani 1 1 d D . .
C7 C 0.0522(3) 1.1803(11) 0.2563(5) 0.038(2) Uani 1 1 d . . .
H7A H 0.0324 1.2567 0.2522 0.057 Uiso 1 1 calc R A .
H7B H 0.0539 1.1154 0.2864 0.057 Uiso 1 1 calc R . .
H7C H 0.0403 1.1332 0.2177 0.057 Uiso 1 1 calc R . .
C8 C 0.0986(3) 1.2354(9) 0.2757(4) 0.0281(18) Uani 1 1 d . A .
H8A H 0.1095 1.2846 0.3146 0.034 Uiso 1 1 calc R . .
C9 C 0.0965(4) 1.3403(10) 0.2299(5) 0.038(2) Uani 1 1 d . . .
H9A H 0.0749 1.4124 0.2239 0.057 Uiso 1 1 calc R A .
H9B H 0.0873 1.2939 0.1918 0.057 Uiso 1 1 calc R . .
H9C H 0.1261 1.3815 0.2449 0.057 Uiso 1 1 calc R . .
C10 C 0.2059(4) 1.2872(12) 0.3527(6) 0.050(3) Uani 1 1 d . . .
H10A H 0.2330 1.3313 0.3578 0.075 Uiso 1 1 calc R A .
H10B H 0.2124 1.2423 0.3902 0.075 Uiso 1 1 calc R . .
H10C H 0.1826 1.3569 0.3421 0.075 Uiso 1 1 calc R . .
C11 C 0.1897(3) 1.1805(10) 0.3030(4) 0.0321(19) Uani 1 1 d . A .
H11A H 0.1831 1.2307 0.2657 0.039 Uiso 1 1 calc R . .
C12 C 0.2261(3) 1.0763(12) 0.3153(6) 0.048(3) Uani 1 1 d . . .
H12A H 0.2520 1.1238 0.3182 0.071 Uiso 1 1 calc R A .
H12B H 0.2147 1.0094 0.2825 0.071 Uiso 1 1 calc R . .
H12C H 0.2348 1.0285 0.3530 0.071 Uiso 1 1 calc R . .
Te2 Te 0.09946(3) 0.57626(12) 0.35742(4) 0.0252(3) Uani 0.70 1 d PD A 1
Se2 Se 0.09203(10) 0.8735(2) 0.48597(12) 0.0346(5) Uani 0.70 1 d PD A 1
Se2A Se 0.11153(18) 0.5692(6) 0.3716(2) 0.0346(5) Uani 0.30 1 d PD A 2
Te2A Te 0.09100(16) 0.8953(4) 0.4789(2) 0.0252(3) Uani 0.30 1 d PD A 2
P3 P 0.12013(7) 0.4798(2) 0.45555(9) 0.0217(4) Uani 1 1 d D . .
C13 C 0.0309(3) 0.4797(13) 0.4248(5) 0.048(3) Uani 1 1 d . . .
H13A H 0.0064 0.4283 0.4243 0.072 Uiso 1 1 calc R A .
H13B H 0.0213 0.5147 0.3846 0.072 Uiso 1 1 calc R . .
H13C H 0.0392 0.5569 0.4528 0.072 Uiso 1 1 calc R . .
C14 C 0.0712(3) 0.3846(10) 0.4448(4) 0.0302(19) Uani 1 1 d . A .
H14A H 0.0786 0.3453 0.4845 0.036 Uiso 1 1 calc R . .
C15 C 0.0589(4) 0.2631(11) 0.4006(5) 0.046(3) Uani 1 1 d . . .
H15A H 0.0350 0.2087 0.4005 0.069 Uiso 1 1 calc R A .
H15B H 0.0852 0.2048 0.4130 0.069 Uiso 1 1 calc R . .
H15C H 0.0486 0.2986 0.3602 0.069 Uiso 1 1 calc R . .
C16 C 0.2077(3) 0.4262(11) 0.4866(5) 0.038(2) Uani 1 1 d . . .
H16A H 0.2301 0.3587 0.4909 0.057 Uiso 1 1 calc R A .
H16B H 0.2188 0.4776 0.5240 0.057 Uiso 1 1 calc R . .
H16C H 0.2018 0.4900 0.4540 0.057 Uiso 1 1 calc R . .
C17 C 0.1641(3) 0.3513(8) 0.4720(4) 0.0273(19) Uani 1 1 d . A .
H17A H 0.1545 0.2937 0.4355 0.033 Uiso 1 1 calc R . .
C18 C 0.1712(4) 0.2562(10) 0.5239(5) 0.040(2) Uani 1 1 d . . .
H18A H 0.1970 0.1963 0.5349 0.059 Uiso 1 1 calc R A .
H18B H 0.1445 0.1998 0.5112 0.059 Uiso 1 1 calc R . .
H18C H 0.1767 0.3120 0.5585 0.059 Uiso 1 1 calc R . .
N2 N 0.1390(2) 0.5735(7) 0.5134(3) 0.0265(15) Uani 1 1 d . A .
P4 P 0.13968(7) 0.7185(2) 0.54115(9) 0.0215(4) Uani 1 1 d D . .
C19 C 0.2086(4) 0.8199(13) 0.5283(6) 0.047(3) Uani 1 1 d . . .
H19A H 0.2407 0.8388 0.5475 0.071 Uiso 1 1 calc R A .
H19B H 0.1918 0.9012 0.5059 0.071 Uiso 1 1 calc R . .
H19C H 0.2011 0.7421 0.5007 0.071 Uiso 1 1 calc R . .
C20 C 0.1966(3) 0.7851(9) 0.5754(4) 0.032(2) Uani 1 1 d . A .
H20A H 0.2170 0.7096 0.6004 0.039 Uiso 1 1 calc R . .
C21 C 0.2044(4) 0.9064(11) 0.6173(5) 0.044(3) Uani 1 1 d . . .
H21A H 0.2339 0.9462 0.6306 0.067 Uiso 1 1 calc R A .
H21B H 0.2028 0.8743 0.6522 0.067 Uiso 1 1 calc R . .
H21C H 0.1814 0.9764 0.5960 0.067 Uiso 1 1 calc R . .
C22 C 0.0829(4) 0.6204(12) 0.5777(5) 0.040(2) Uani 1 1 d . . .
H22A H 0.0777 0.5988 0.6107 0.060 Uiso 1 1 calc R A .
H22B H 0.0818 0.5356 0.5565 0.060 Uiso 1 1 calc R . .
H22C H 0.0598 0.6839 0.5499 0.060 Uiso 1 1 calc R . .
C23 C 0.1282(3) 0.6864(10) 0.6022(4) 0.0293(18) Uani 1 1 d . A .
H23A H 0.1282 0.7761 0.6211 0.035 Uiso 1 1 calc R . .
C24 C 0.1647(3) 0.5938(10) 0.6498(4) 0.035(2) Uani 1 1 d . . .
H24A H 0.1584 0.5771 0.6822 0.052 Uiso 1 1 calc R A .
H24B H 0.1938 0.6392 0.6659 0.052 Uiso 1 1 calc R . .
H24C H 0.1653 0.5060 0.6315 0.052 Uiso 1 1 calc R . .

loop_
_atom_site_aniso_label
_atom_site_aniso_U_11
_atom_site_aniso_U_22
_atom_site_aniso_U_33
_atom_site_aniso_U_23
_atom_site_aniso_U_13
_atom_site_aniso_U_12
Pb1 0.0270(2) 0.0311(2) 0.0284(2) 0.00417(12) 0.01564(18) -0.00120(12)
Te1 0.0276(6) 0.0246(9) 0.0264(6) 0.0085(6) 0.0170(4) 0.0026(5)
Se1 0.0385(12) 0.0238(12) 0.0285(13) 0.0127(8) 0.0179(10) -0.0005(8)
Se1A 0.0385(12) 0.0238(12) 0.0285(13) 0.0127(8) 0.0179(10) -0.0005(8)
Te1A 0.0276(6) 0.0246(9) 0.0264(6) 0.0085(6) 0.0170(4) 0.0026(5)
P1 0.0259(11) 0.0213(10) 0.0233(11) -0.0001(8) 0.0149(9) 0.0022(8)
C1 0.053(6) 0.035(5) 0.022(4) 0.004(4) 0.006(4) 0.006(5)
C2 0.042(5) 0.025(5) 0.027(4) 0.000(3) 0.016(4) 0.002(4)
C3 0.076(8) 0.045(7) 0.023(5) -0.012(4) 0.009(5) 0.002(6)
C4 0.036(5) 0.043(6) 0.046(6) 0.007(5) 0.019(5) 0.018(5)
C5 0.037(5) 0.022(4) 0.047(5) -0.001(4) 0.029(4) 0.005(4)
C6 0.049(6) 0.049(7) 0.064(7) -0.009(5) 0.047(6) 0.003(5)
N1 0.034(4) 0.025(4) 0.027(4) -0.004(3) 0.018(3) -0.002(3)
P2 0.0222(10) 0.0211(10) 0.0233(10) 0.0001(8) 0.0129(8) -0.0004(8)
C7 0.043(5) 0.034(5) 0.046(6) 0.011(4) 0.029(5) 0.013(4)
C8 0.039(5) 0.024(4) 0.026(4) -0.002(3) 0.020(4) 0.003(4)
C9 0.051(6) 0.028(5) 0.040(6) 0.009(4) 0.028(5) 0.015(4)
C10 0.044(6) 0.040(6) 0.056(7) -0.010(5) 0.017(5) -0.012(5)
C11 0.026(4) 0.032(5) 0.037(5) 0.002(4) 0.015(4) -0.007(4)
C12 0.024(5) 0.045(6) 0.074(8) -0.004(5) 0.025(5) -0.006(4)
Te2 0.0421(6) 0.0167(4) 0.0202(5) 0.0050(4) 0.0183(4) 0.0050(4)
Se2 0.0415(8) 0.0296(11) 0.0277(10) 0.0182(6) 0.0136(7) 0.0133(7)
Se2A 0.0415(8) 0.0296(11) 0.0277(10) 0.0182(6) 0.0136(7) 0.0133(7)
Te2A 0.0421(6) 0.0167(4) 0.0202(5) 0.0050(4) 0.0183(4) 0.0050(4)
P3 0.0271(10) 0.0187(10) 0.0222(10) 0.0008(8) 0.0145(9) 0.0001(8)
C13 0.025(5) 0.066(8) 0.049(6) -0.007(5) 0.017(5) -0.004(5)
C14 0.028(4) 0.031(5) 0.031(5) -0.002(4) 0.015(4) -0.011(4)
C15 0.042(6) 0.039(6) 0.053(7) -0.014(5) 0.022(5) -0.017(5)
C16 0.025(4) 0.043(6) 0.049(6) -0.005(4) 0.021(4) 0.000(4)
C17 0.031(5) 0.018(4) 0.035(5) -0.003(3) 0.019(4) 0.001(3)
C18 0.040(5) 0.028(5) 0.044(6) 0.003(4) 0.017(5) 0.004(4)
N2 0.033(4) 0.019(4) 0.026(4) -0.004(3) 0.013(3) -0.002(3)
P4 0.0251(10) 0.0179(10) 0.0251(10) -0.0023(8) 0.0153(9) -0.0010(8)
C19 0.046(6) 0.046(6) 0.064(7) -0.005(5) 0.038(6) -0.019(5)
C20 0.033(5) 0.019(4) 0.043(5) 0.001(4) 0.018(4) -0.008(3)
C21 0.050(6) 0.032(5) 0.034(5) -0.005(4) 0.008(5) -0.013(5)
C22 0.041(5) 0.058(6) 0.035(5) -0.014(5) 0.029(5) -0.017(5)
C23 0.044(5) 0.026(4) 0.032(5) -0.001(4) 0.030(4) 0.000(4)
C24 0.048(6) 0.035(5) 0.026(5) 0.002(4) 0.022(4) 0.000(4)

loop_
_atom_type_symbol
_atom_type_description
_atom_type_scat_dispersion_real
_atom_type_scat_dispersion_imag
_atom_type_scat_source
C C 0.0033 0.0016 'International Tables Vol C Tables 4.2.6.8 and 6.1.1.4'
H H 0.0000 0.0000 'International Tables Vol C Tables 4.2.6.8 and 6.1.1.4'
N N 0.0061 0.0033 'International Tables Vol C Tables 4.2.6.8 and 6.1.1.4'
P P 0.1023 0.0942 'International Tables Vol C Tables 4.2.6.8 and 6.1.1.4'
Se Se -0.0929 2.2259 'International Tables Vol C Tables 4.2.6.8 and 6.1.1.4'
Te Te -0.5308 1.6751 'International Tables Vol C Tables 4.2.6.8 and 6.1.1.4'
Pb Pb -3.3944 10.1111 'International Tables Vol C Tables 4.2.6.8 and 6.1.1.4'

loop_
_geom_angle_atom_site_label_1
_geom_angle_atom_site_label_2
_geom_angle_atom_site_label_3
_geom_angle
_geom_angle_site_symmetry_1
_geom_angle_site_symmetry_3
_geom_angle_publ_flag
Te2 Pb1 Te1A 94.45(12) . . ?
Te2 Pb1 Se1 97.19(10) . . ?
Te1A Pb1 Se1 4.40(13) . . ?
Te2 Pb1 Te2A 100.86(7) . . ?
Te1A Pb1 Te2A 91.15(13) . . ?
Se1 Pb1 Te2A 94.00(12) . . ?
Te2 Pb1 Se2A 6.94(11) . . ?
Te1A Pb1 Se2A 89.57(16) . . ?
Se1 Pb1 Se2A 92.60(14) . . ?
Te2A Pb1 Se2A 96.06(12) . . ?
Te2 Pb1 Se2 96.90(5) . . ?
Te1A Pb1 Se2 92.97(10) . . ?
Se1 Pb1 Se2 96.04(9) . . ?
Te2A Pb1 Se2 4.24(10) . . ?
Se2A Pb1 Se2 92.25(9) . . ?
Te2 Pb1 Te1 71.56(4) . . ?
Te1A Pb1 Te1 93.60(10) . . ?
Se1 Pb1 Te1 91.19(8) . . ?
Te2A Pb1 Te1 171.34(8) . . ?
Se2A Pb1 Te1 76.75(9) . . ?
Se2 Pb1 Te1 167.13(5) . . ?
Te2 Pb1 Se1A 76.26(13) . . ?
Te1A Pb1 Se1A 90.65(13) . . ?
Se1 Pb1 Se1A 87.96(11) . . ?
Te2A Pb1 Se1A 176.72(13) . . ?
Se2A Pb1 Se1A 81.21(16) . . ?
Se2 Pb1 Se1A 172.50(12) . . ?
Te1 Pb1 Se1A 5.38(12) . . ?
Te2 Pb1 Te1 93.77(3) . 2 ?
Te1A Pb1 Te1 163.84(7) . 2 ?
Se1 Pb1 Te1 159.47(7) . 2 ?
Te2A Pb1 Te1 100.93(10) . 2 ?
Se2A Pb1 Te1 99.68(11) . 2 ?
Se2 Pb1 Te1 99.82(7) . 2 ?
Te1 Pb1 Te1 75.88(5) . 2 ?
Se1A Pb1 Te1 77.83(11) . 2 ?
P1 Te1 Pb1 108.01(8) . . ?
P2 Se1 Pb1 107.55(15) . . ?
P1 Se1A Pb1 112.8(2) . . ?
P2 Te1A Pb1 101.95(15) . . ?
N1 P1 C5 110.4(4) . . ?
N1 P1 C2 105.5(4) . . ?
C5 P1 C2 104.6(4) . . ?
N1 P1 Se1A 117.7(3) . . ?
C5 P1 Se1A 110.9(4) . . ?
C2 P1 Se1A 106.7(4) . . ?
N1 P1 Te1 121.4(3) . . ?
C5 P1 Te1 105.1(3) . . ?
C2 P1 Te1 108.7(3) . . ?
C3 C2 C1 110.7(9) . . ?
C3 C2 P1 112.8(7) . . ?
C1 C2 P1 110.7(6) . . ?
C6 C5 C4 110.1(9) . . ?
C6 C5 P1 111.1(7) . . ?
C4 C5 P1 111.3(6) . . ?
P2 N1 P1 141.5(5) . . ?
N1 P2 C8 109.9(4) . . ?
N1 P2 C11 105.2(4) . . ?
C8 P2 C11 105.8(4) . . ?
N1 P2 Se1 121.5(3) . . ?
C8 P2 Se1 107.8(3) . . ?
C11 P2 Se1 105.6(3) . . ?
N1 P2 Te1A 120.8(3) . . ?
C8 P2 Te1A 109.8(3) . . ?
C11 P2 Te1A 104.2(3) . . ?
C7 C8 P2 111.5(6) . . ?
C9 C8 P2 111.7(6) . . ?
C10 C11 C12 111.4(9) . . ?
C10 C11 P2 112.9(7) . . ?
C12 C11 P2 111.7(7) . . ?
P3 Te2 Pb1 108.72(6) . . ?
P4 Se2 Pb1 111.57(13) . . ?
P3 Se2A Pb1 109.8(2) . . ?
P4 Te2A Pb1 110.07(15) . . ?
N2 P3 C14 110.3(4) . . ?
N2 P3 C17 105.7(4) . . ?
C14 P3 C17 106.7(4) . . ?
N2 P3 Se2A 119.1(3) . . ?
C14 P3 Se2A 113.1(3) . . ?
C17 P3 Se2A 100.4(3) . . ?
N2 P3 Te2 121.5(3) . . ?
C14 P3 Te2 105.7(3) . . ?
C17 P3 Te2 106.0(3) . . ?
C13 C14 C15 110.2(8) . . ?
C13 C14 P3 111.3(7) . . ?
C15 C14 P3 112.9(7) . . ?
C16 C17 C18 111.2(8) . . ?
C16 C17 P3 109.2(6) . . ?
C18 C17 P3 111.1(6) . . ?
P4 N2 P3 148.0(5) . . ?
N2 P4 C20 107.6(4) . . ?
N2 P4 C23 106.2(4) . . ?
C20 P4 C23 106.9(4) . . ?
N2 P4 Se2 119.5(3) . . ?
C20 P4 Se2 110.6(3) . . ?
C23 P4 Se2 105.2(3) . . ?
N2 P4 Te2A 119.7(3) . . ?
C20 P4 Te2A 107.2(3) . . ?
C23 P4 Te2A 108.5(3) . . ?
C19 C20 C21 112.1(8) . . ?
C19 C20 P4 110.9(7) . . ?
C21 C20 P4 112.3(7) . . ?
C22 C23 C24 110.6(8) . . ?
C22 C23 P4 109.9(6) . . ?
C24 C23 P4 109.9(6) . . ?

loop_
_geom_bond_atom_site_label_1
_geom_bond_atom_site_label_2
_geom_bond_distance
_geom_bond_site_symmetry_2
_geom_bond_publ_flag
Pb1 Te2 2.8737(13) . ?
Pb1 Te1A 2.987(5) . ?
Pb1 Se1 2.988(4) . ?
Pb1 Te2A 2.998(4) . ?
Pb1 Se2A 3.051(6) . ?
Pb1 Se2 3.145(3) . ?
Pb1 Te1 3.244(2) . ?
Pb1 Se1A 3.268(6) . ?
Pb1 Te1 3.571(2) 2 ?
Te1 P1 2.404(2) . ?
Se1 P2 2.199(4) . ?
Se1A P1 2.204(4) . ?
Te1A P2 2.413(4) . ?
P1 N1 1.607(7) . ?
P1 C5 1.835(9) . ?
P1 C2 1.849(9) . ?
C1 C2 1.537(14) . ?
C2 C3 1.518(14) . ?
C4 C5 1.539(14) . ?
C5 C6 1.533(13) . ?
N1 P2 1.579(7) . ?
P2 C8 1.824(9) . ?
P2 C11 1.831(9) . ?
C7 C8 1.521(14) . ?
C8 C9 1.537(13) . ?
C10 C11 1.521(15) . ?
C11 C12 1.521(14) . ?
Te2 P3 2.449(2) . ?
Se2 P4 2.160(3) . ?
Se2A P3 2.213(4) . ?
Te2A P4 2.380(4) . ?
P3 N2 1.585(7) . ?
P3 C14 1.826(9) . ?
P3 C17 1.847(9) . ?
C13 C14 1.531(14) . ?
C14 C15 1.548(13) . ?
C16 C17 1.542(12) . ?
C17 C18 1.543(14) . ?
N2 P4 1.577(7) . ?
P4 C20 1.826(9) . ?
P4 C23 1.837(8) . ?
C19 C20 1.508(14) . ?
C20 C21 1.532(14) . ?
C22 C23 1.508(13) . ?
C23 C24 1.536(13) . ?
